data_4347291
loop_
_publ_author_name
'Chen, Gong-Jun'
'Wang, Jing-Si'
'Jin, Fa-Zheng'
'Liu, Ming-Yang'
'Zhao, Chao-Wei'
'Li, Yan-An'
'Dong, Yu-Bin'

_publ_section_title
;
 Pd@Cu(II)-MOF-Catalyzed Aerobic Oxidation of Benzylic Alcohols in Air
 with High Conversion and Selectivity.
;
_journal_issue 6
_journal_name_full 'Inorganic chemistry'
_journal_page_first 3058
_journal_page_last 3064
_journal_paper_doi 10.1021/acs.inorgchem.5b02973
_journal_volume 55
_journal_year 2016
_chemical_formula_sum 'C96 H54 Cu3 F18 N6 O18'
_chemical_formula_weight 2112.10
_space_group_IT_number 147
_space_group_name_Hall '-P 3'
_space_group_name_H-M_alt 'P -3'
_symmetry_cell_setting trigonal
_symmetry_space_group_name_H-M 'P -3'
_atom_sites_solution_hydrogens geom
_atom_sites_solution_primary direct
_atom_sites_solution_secondary difmap
_audit_creation_method SHELXL-97
_cell_angle_alpha 90.00
_cell_angle_beta 90.00
_cell_angle_gamma 120.00
_cell_formula_units_Z 1
_cell_length_a 21.5669(5)
_cell_length_b 21.5669(5)
_cell_length_c 7.7969(2)
_cell_measurement_temperature 293(2)
_cell_volume 3140.71(13)
_computing_structure_refinement 'SHELXL-97 (Sheldrick, 1997)'
_computing_structure_solution 'SHELXS-97 (Sheldrick, 1990)'
_diffrn_ambient_temperature 293(2)
_diffrn_measured_fraction_theta_full 0.976
_diffrn_measured_fraction_theta_max 0.976
_diffrn_radiation_monochromator graphite
_diffrn_radiation_source 'fine-focus sealed tube'
_diffrn_radiation_type CuK\a
_diffrn_radiation_wavelength 1.54178
_diffrn_reflns_av_R_equivalents 0.0181
_diffrn_reflns_av_sigmaI/netI 0.0284
_diffrn_reflns_limit_h_max 26
_diffrn_reflns_limit_h_min -25
_diffrn_reflns_limit_k_max 21
_diffrn_reflns_limit_k_min -22
_diffrn_reflns_limit_l_max 9
_diffrn_reflns_limit_l_min -6
_diffrn_reflns_number 7201
_diffrn_reflns_theta_full 71.06
_diffrn_reflns_theta_max 71.06
_diffrn_reflns_theta_min 4.10
_exptl_absorpt_coefficient_mu 1.291
_exptl_crystal_colour blue
_exptl_crystal_density_diffrn 1.117
_exptl_crystal_density_method 'not measured'
_exptl_crystal_description block
_exptl_crystal_F_000 1065
_exptl_crystal_size_max 0.21
_exptl_crystal_size_mid 0.04
_exptl_crystal_size_min 0.03
_platon_squeeze_details
;
;
_refine_diff_density_max 1.065
_refine_diff_density_min -0.690
_refine_diff_density_rms 0.158
_refine_ls_extinction_method none
_refine_ls_goodness_of_fit_ref 1.190
_refine_ls_hydrogen_treatment mixed
_refine_ls_matrix_type full
_refine_ls_number_parameters 214
_refine_ls_number_reflns 3970
_refine_ls_number_restraints 0
_refine_ls_restrained_S_all 1.190
_refine_ls_R_factor_all 0.1044
_refine_ls_R_factor_gt 0.0871
_refine_ls_shift/su_max 0.007
_refine_ls_shift/su_mean 0.004
_refine_ls_structure_factor_coef Fsqd
_refine_ls_weighting_details 'calc w=1/[\s^2^(Fo^2^)+(0.2000P)^2^+0.0000P] where P=(Fo^2^+2Fc^2^)/3'
_refine_ls_weighting_scheme calc
_refine_ls_wR_factor_gt 0.2745
_refine_ls_wR_factor_ref 0.2433
_reflns_number_gt 3053
_reflns_number_total 4066
_reflns_threshold_expression >2sigma(I)
_cod_data_source_file ic5b02973_si_002.cif
_cod_data_source_block a
_cod_original_sg_symbol_H-M P-3
_cod_database_code 4347291

loop_
_symmetry_equiv_pos_as_xyz
'x, y, z'
'-y, x-y, z'
'-x+y, -x, z'
'-x, -y, -z'
'y, -x+y, -z'
'x-y, x, -z'

loop_
_atom_site_label
_atom_site_type_symbol
_atom_site_fract_x
_atom_site_fract_y
_atom_site_fract_z
_atom_site_U_iso_or_equiv
_atom_site_adp_type
_atom_site_occupancy
_atom_site_symmetry_multiplicity
_atom_site_calc_flag
_atom_site_refinement_flags
Cu1 Cu 0.5000 0.0000 0.0000 0.0435(3) Uani 1 2 d S
F1 F 0.4067(2) 0.05394(19) -0.4716(4) 0.1006(12) Uani 1 1 d .
F2 F 0.3076(2) -0.0046(2) -0.3302(6) 0.1093(12) Uani 1 1 d .
F3 F 0.3625(2) 0.11042(18) -0.3423(4) 0.0928(11) Uani 1 1 d .
O1 O 0.42226(18) 0.00073(15) -0.1622(4) 0.0606(8) Uani 1 1 d .
O2 O 0.50349(19) 0.08603(17) 0.1406(4) 0.0652(9) Uani 1 1 d .
N1 N 0.49523(19) 0.42559(19) 0.8356(4) 0.0511(8) Uani 1 1 d .
C1 C 0.4860(2) 0.4326(2) 0.6676(4) 0.0473(9) Uani 1 1 d .
H1 H 0.4804 0.4708 0.6324 0.057 Uiso 1 1 calc R
C2 C 0.4843(2) 0.3861(2) 0.5466(4) 0.0486(9) Uani 1 1 d .
H2 H 0.4773 0.3926 0.4319 0.058 Uiso 1 1 calc R
C3 C 0.4931(3) 0.3288(2) 0.5952(5) 0.0552(10) Uani 1 1 d .
C4 C 0.5047(3) 0.3712(3) 0.8822(5) 0.0757(15) Uani 1 1 d .
H4 H 0.5119 0.3661 0.9977 0.091 Uiso 1 1 calc R
C5 C 0.5043(4) 0.3227(3) 0.7680(6) 0.0794(16) Uani 1 1 d .
H5 H 0.5116 0.2860 0.8061 0.095 Uiso 1 1 calc R
C6 C 0.4904(3) 0.2775(2) 0.4645(5) 0.0603(11) Uani 1 1 d .
C7 C 0.4447(3) 0.2596(3) 0.3244(5) 0.0635(12) Uani 1 1 d .
H7 H 0.4178 0.2821 0.3107 0.076 Uiso 1 1 calc R
C8 C 0.4383(3) 0.2097(3) 0.2056(5) 0.0649(12) Uani 1 1 d .
H8 H 0.4059 0.1975 0.1156 0.078 Uiso 1 1 calc R
C9 C 0.4805(3) 0.1770(3) 0.2198(5) 0.0644(12) Uani 1 1 d .
C10 C 0.5292(3) 0.1977(3) 0.3563(6) 0.0760(15) Uani 1 1 d .
H10 H 0.5586 0.1778 0.3655 0.091 Uiso 1 1 calc R
C11 C 0.5343(3) 0.2466(3) 0.4769(6) 0.0752(15) Uani 1 1 d .
H11 H 0.5668 0.2592 0.5667 0.090 Uiso 1 1 calc R
C12 C 0.4741(3) 0.1218(2) 0.0969(6) 0.0658(12) Uani 1 1 d .
C13 C 0.4365(3) 0.1120(3) -0.0609(6) 0.0695(13) Uani 1 1 d .
H13 H 0.4262 0.1475 -0.0924 0.083 Uiso 1 1 calc R
C14 C 0.4145(3) 0.0550(3) -0.1694(6) 0.0661(12) Uani 1 1 d .
C15 C 0.3738(4) 0.0550(3) -0.3289(7) 0.0810(15) Uani 1 1 d .
O3 O 0.6331(6) 0.3108(10) 1.066(2) 0.316(9) Uani 1 1 d .
C16 C 0.6252(8) 0.2763(7) 0.8598(16) 0.191(6) Uani 1 1 d .

loop_
_atom_site_aniso_label
_atom_site_aniso_U_11
_atom_site_aniso_U_22
_atom_site_aniso_U_33
_atom_site_aniso_U_23
_atom_site_aniso_U_13
_atom_site_aniso_U_12
Cu1 0.0673(6) 0.0372(4) 0.0280(5) -0.0062(2) 0.0015(3) 0.0277(4)
F1 0.184(4) 0.106(2) 0.0462(15) 0.0013(15) 0.0118(18) 0.098(3)
F2 0.133(3) 0.084(2) 0.114(3) -0.010(2) -0.031(2) 0.057(2)
F3 0.159(3) 0.091(2) 0.0657(18) -0.0148(15) -0.0237(18) 0.091(2)
O1 0.089(2) 0.0517(16) 0.0516(16) 0.0051(12) 0.0149(14) 0.0431(16)
O2 0.104(2) 0.0713(19) 0.0450(15) 0.0093(13) 0.0129(15) 0.0620(19)
N1 0.064(2) 0.073(2) 0.0317(15) 0.0023(13) -0.0070(13) 0.0453(18)
C1 0.061(2) 0.062(2) 0.0296(16) 0.0001(14) -0.0075(14) 0.0384(19)
C2 0.064(2) 0.061(2) 0.0308(16) 0.0030(15) -0.0057(15) 0.0392(19)
C3 0.083(3) 0.068(2) 0.0334(18) 0.0037(16) -0.0022(17) 0.052(2)
C4 0.138(5) 0.094(3) 0.036(2) 0.003(2) -0.008(2) 0.089(4)
C5 0.147(5) 0.090(3) 0.038(2) 0.004(2) -0.008(3) 0.087(4)
C6 0.096(3) 0.070(3) 0.039(2) 0.0041(17) 0.0000(19) 0.059(3)
C7 0.095(3) 0.078(3) 0.045(2) -0.0062(19) -0.006(2) 0.063(3)
C8 0.098(3) 0.075(3) 0.045(2) -0.0057(19) -0.009(2) 0.061(3)
C9 0.105(4) 0.069(3) 0.042(2) 0.0110(19) 0.012(2) 0.060(3)
C10 0.122(4) 0.095(4) 0.053(2) 0.000(2) -0.010(3) 0.086(4)
C11 0.116(4) 0.099(4) 0.048(2) 0.001(2) -0.009(2) 0.081(4)
C12 0.107(4) 0.063(2) 0.048(2) 0.0117(19) 0.016(2) 0.059(3)
C13 0.116(4) 0.067(3) 0.049(2) 0.0030(19) 0.002(2) 0.064(3)
C14 0.103(4) 0.066(3) 0.046(2) 0.0101(19) 0.015(2) 0.055(3)
C15 0.123(5) 0.071(3) 0.066(3) -0.002(2) -0.003(3) 0.061(3)
O3 0.182(12) 0.213(12) 0.439(16) -0.142(14) 0.074(12) 0.014(8)
C16 0.221(15) 0.212(12) 0.182(10) -0.072(9) -0.090(10) 0.138(11)

loop_
_atom_type_symbol
_atom_type_description
_atom_type_scat_dispersion_real
_atom_type_scat_dispersion_imag
_atom_type_scat_source
C C 0.0181 0.0091 'International Tables Vol C Tables 4.2.6.8 and 6.1.1.4'
H H 0.0000 0.0000 'International Tables Vol C Tables 4.2.6.8 and 6.1.1.4'
Cu Cu -1.9646 0.5888 'International Tables Vol C Tables 4.2.6.8 and 6.1.1.4'
F F 0.0727 0.0534 'International Tables Vol C Tables 4.2.6.8 and 6.1.1.4'
N N 0.0311 0.0180 'International Tables Vol C Tables 4.2.6.8 and 6.1.1.4'
O O 0.0492 0.0322 'International Tables Vol C Tables 4.2.6.8 and 6.1.1.4'

loop_
_geom_angle_atom_site_label_1
_geom_angle_atom_site_label_2
_geom_angle_atom_site_label_3
_geom_angle
_geom_angle_site_symmetry_1
_geom_angle_site_symmetry_3
N1 Cu1 N1 180.0(4) 5_556 2_654
N1 Cu1 O1 92.71(13) 5_556 .
N1 Cu1 O1 87.29(13) 2_654 .
N1 Cu1 O1 87.29(13) 5_556 4_655
N1 Cu1 O1 92.71(13) 2_654 4_655
O1 Cu1 O1 180.00(19) . 4_655
N1 Cu1 O2 89.42(12) 5_556 .
N1 Cu1 O2 90.58(12) 2_654 .
O1 Cu1 O2 89.09(11) . .
O1 Cu1 O2 90.91(11) 4_655 .
N1 Cu1 O2 90.58(12) 5_556 4_655
N1 Cu1 O2 89.42(12) 2_654 4_655
O1 Cu1 O2 90.91(11) . 4_655
O1 Cu1 O2 89.09(11) 4_655 4_655
O2 Cu1 O2 180.0(2) . 4_655
C14 O1 Cu1 120.5(3) . .
C12 O2 Cu1 125.7(3) . .
C4 N1 C1 117.4(4) . .
C4 N1 Cu1 123.8(3) . 3_666
C1 N1 Cu1 118.7(3) . 3_666
N1 C1 C2 122.8(3) . .
N1 C1 H1 118.6 . .
C2 C1 H1 118.6 . .
C1 C2 C3 119.9(3) . .
C1 C2 H2 120.0 . .
C3 C2 H2 120.0 . .
C5 C3 C2 117.1(4) . .
C5 C3 C6 122.7(4) . .
C2 C3 C6 120.2(3) . .
N1 C4 C5 123.2(4) . .
N1 C4 H4 118.4 . .
C5 C4 H4 118.4 . .
C4 C5 C3 119.6(4) . .
C4 C5 H5 120.2 . .
C3 C5 H5 120.2 . .
C7 C6 C11 118.2(4) . .
C7 C6 C3 120.3(4) . .
C11 C6 C3 121.4(4) . .
C8 C7 C6 121.9(4) . .
C8 C7 H7 119.1 . .
C6 C7 H7 119.1 . .
C7 C8 C9 120.1(4) . .
C7 C8 H8 119.9 . .
C9 C8 H8 119.9 . .
C10 C9 C8 118.0(4) . .
C10 C9 C12 120.0(4) . .
C8 C9 C12 121.9(4) . .
C11 C10 C9 121.6(4) . .
C11 C10 H10 119.2 . .
C9 C10 H10 119.2 . .
C10 C11 C6 120.0(5) . .
C10 C11 H11 120.0 . .
C6 C11 H11 120.0 . .
O2 C12 C13 124.2(4) . .
O2 C12 C9 116.3(4) . .
C13 C12 C9 119.5(4) . .
C14 C13 C12 125.5(4) . .
C14 C13 H13 117.2 . .
C12 C13 H13 117.2 . .
O1 C14 C13 131.2(5) . .
O1 C14 C15 112.3(4) . .
C13 C14 C15 116.5(4) . .
F1 C15 F3 106.7(4) . .
F1 C15 F2 107.1(5) . .
F3 C15 F2 105.7(5) . .
F1 C15 C14 111.7(5) . .
F3 C15 C14 115.3(4) . .
F2 C15 C14 109.8(4) . .
O3 O3 O3 60.000(16) 3_665 2_655
O3 O3 C16 108.2(6) 3_665 .
O3 O3 C16 87.7(15) 2_655 .
O3 C16 C16 67.3(9) . 3_665
O3 C16 C16 79.6(5) . 2_655
C16 C16 C16 60.000(5) 3_665 2_655

loop_
_geom_bond_atom_site_label_1
_geom_bond_atom_site_label_2
_geom_bond_distance
_geom_bond_site_symmetry_2
Cu1 N1 2.016(3) 5_556
Cu1 N1 2.016(3) 2_654
Cu1 O1 2.107(3) .
Cu1 O1 2.107(3) 4_655
Cu1 O2 2.124(3) .
Cu1 O2 2.124(3) 4_655
F1 C15 1.327(6) .
F2 C15 1.362(7) .
F3 C15 1.337(6) .
O1 C14 1.263(5) .
O2 C12 1.265(5) .
N1 C4 1.337(5) .
N1 C1 1.345(4) .
N1 Cu1 2.016(3) 3_666
C1 C2 1.364(5) .
C1 H1 0.9300 .
C2 C3 1.394(5) .
C2 H2 0.9300 .
C3 C5 1.386(6) .
C3 C6 1.483(6) .
C4 C5 1.371(7) .
C4 H4 0.9300 .
C5 H5 0.9300 .
C6 C7 1.391(6) .
C6 C11 1.408(6) .
C7 C8 1.373(6) .
C7 H7 0.9300 .
C8 C9 1.407(6) .
C8 H8 0.9300 .
C9 C10 1.402(7) .
C9 C12 1.482(6) .
C10 C11 1.376(7) .
C10 H10 0.9300 .
C11 H11 0.9300 .
C12 C13 1.430(7) .
C13 C14 1.367(6) .
C13 H13 0.9300 .
C14 C15 1.523(7) .
O3 O3 1.107(16) 3_665
O3 O3 1.107(16) 2_655
O3 C16 1.745(17) .
C16 C16 1.91(2) 3_665
C16 C16 1.91(2) 2_655

loop_
_geom_torsion_atom_site_label_1
_geom_torsion_atom_site_label_2
_geom_torsion_atom_site_label_3
_geom_torsion_atom_site_label_4
_geom_torsion
_geom_torsion_site_symmetry_1
_geom_torsion_site_symmetry_4
N1 Cu1 O1 C14 108.3(3) 5_556 .
N1 Cu1 O1 C14 -71.7(3) 2_654 .
O1 Cu1 O1 C14 -105(45) 4_655 .
O2 Cu1 O1 C14 18.9(3) . .
O2 Cu1 O1 C14 -161.1(3) 4_655 .
N1 Cu1 O2 C12 -102.6(4) 5_556 .
N1 Cu1 O2 C12 77.4(4) 2_654 .
O1 Cu1 O2 C12 -9.9(4) . .
O1 Cu1 O2 C12 170.1(4) 4_655 .
O2 Cu1 O2 C12 54.5(4) 4_655 .
C4 N1 C1 C2 1.5(7) . .
Cu1 N1 C1 C2 177.9(3) 3_666 .
N1 C1 C2 C3 -0.6(6) . .
C1 C2 C3 C5 -0.9(7) . .
C1 C2 C3 C6 179.2(4) . .
C1 N1 C4 C5 -0.9(8) . .
Cu1 N1 C4 C5 -177.1(5) 3_666 .
N1 C4 C5 C3 -0.6(10) . .
C2 C3 C5 C4 1.5(9) . .
C6 C3 C5 C4 -178.7(5) . .
C5 C3 C6 C7 145.3(5) . .
C2 C3 C6 C7 -34.8(7) . .
C5 C3 C6 C11 -35.6(8) . .
C2 C3 C6 C11 144.3(5) . .
C11 C6 C7 C8 4.2(8) . .
C3 C6 C7 C8 -176.7(4) . .
C6 C7 C8 C9 -2.5(8) . .
C7 C8 C9 C10 -0.7(8) . .
C7 C8 C9 C12 178.6(4) . .
C8 C9 C10 C11 2.1(8) . .
C12 C9 C10 C11 -177.2(5) . .
C9 C10 C11 C6 -0.4(9) . .
C7 C6 C11 C10 -2.8(8) . .
C3 C6 C11 C10 178.1(5) . .
Cu1 O2 C12 C13 -3.4(7) . .
Cu1 O2 C12 C9 176.9(3) . .
C10 C9 C12 O2 13.1(7) . .
C8 C9 C12 O2 -166.2(5) . .
C10 C9 C12 C13 -166.6(5) . .
C8 C9 C12 C13 14.1(7) . .
O2 C12 C13 C14 13.9(9) . .
C9 C12 C13 C14 -166.4(5) . .
Cu1 O1 C14 C13 -17.3(7) . .
Cu1 O1 C14 C15 162.3(4) . .
C12 C13 C14 O1 -1.7(10) . .
C12 C13 C14 C15 178.7(5) . .
O1 C14 C15 F1 -59.2(6) . .
C13 C14 C15 F1 120.5(5) . .
O1 C14 C15 F3 178.7(5) . .
C13 C14 C15 F3 -1.6(8) . .
O1 C14 C15 F2 59.5(6) . .
C13 C14 C15 F2 -120.8(5) . .
O3 O3 C16 C16 -36(3) 3_665 3_665
O3 O3 C16 C16 -93(2) 2_655 3_665
O3 O3 C16 C16 26(3) 3_665 2_655
O3 O3 C16 C16 -32(2) 2_655 2_655

loop_
_platon_squeeze_void_nr
_platon_squeeze_void_average_x
_platon_squeeze_void_average_y
_platon_squeeze_void_average_z
_platon_squeeze_void_volume
_platon_squeeze_void_count_electrons
_platon_squeeze_void_content
1 0.000 1.000 0.500 315 45 ' '
